data_2107292
loop_
_publ_author_name
'Terlan, B\"urgehan'
'Akselrud, Lev'
'Baranov, Alexey I.'
'Borrmann, Horst'
'Grin, Yuri'

_publ_section_title
;
 On the transferability of electron density in binary vanadium borides VB,
 V~3~B~4~ and VB~2~
;
_journal_coeditor_code PI5025
_journal_issue 6
_journal_name_full 'Acta Crystallographica Section B'
_journal_page_first 777
_journal_page_last 787
_journal_paper_doi 10.1107/S2052520615018363
_journal_volume 71
_journal_year 2015
_chemical_formula_moiety 'B4 V3'
_chemical_formula_sum 'B4 V3'
_chemical_formula_weight 196.06
_space_group_IT_number 71
_symmetry_cell_setting orthorhombic
_symmetry_space_group_name_Hall '-I 2 2'
_symmetry_space_group_name_H-M 'I m m m'
_atom_sites_solution_hydrogens none
_atom_sites_solution_primary direct
_atom_sites_solution_secondary difmap
_cell_angle_alpha 90
_cell_angle_beta 90
_cell_angle_gamma 90
_cell_formula_units_Z 2
_cell_length_a 2.9821(2)
_cell_length_b 3.0601(2)
_cell_length_c 13.2251(5)
_cell_measurement_reflns_used 5563
_cell_measurement_temperature 295
_cell_measurement_theta_max 60.5
_cell_measurement_theta_min 2.43
_cell_volume 120.686(12)
_computing_cell_refinement WinCSD
_computing_data_reduction WinCSD
_computing_publication_material 'enCIFer 1.3, CCDC, 2008'
_computing_structure_refinement
;
WinCSD (Akselrud et al, 1993) and WinXD (Volkov et al., 2006)
;
_computing_structure_solution WinCSD
_diffrn_ambient_temperature 295.0
_diffrn_measured_fraction_theta_full 0.988
_diffrn_measured_fraction_theta_max 0.988
_diffrn_measurement_device_type 'Rigaku R-axis Spider'
_diffrn_measurement_method dtprofit.ref
_diffrn_radiation_monochromator 'Multilayer Optics'
_diffrn_radiation_source 'Rotating Anode'
_diffrn_radiation_type AgK\a
_diffrn_radiation_wavelength 0.560871
_diffrn_reflns_av_R_equivalents 0.0186
_diffrn_reflns_av_sigmaI/netI 0.0186
_diffrn_reflns_limit_h_max 8
_diffrn_reflns_limit_h_min -8
_diffrn_reflns_limit_k_max 8
_diffrn_reflns_limit_k_min -9
_diffrn_reflns_limit_l_max 40
_diffrn_reflns_limit_l_min -40
_diffrn_reflns_number 5563
_diffrn_reflns_theta_full 60.5
_diffrn_reflns_theta_max 60.5
_diffrn_reflns_theta_min 2.43
_diffrn_standards_decay_% 0.10(10)
_diffrn_standards_interval_time 120
_diffrn_standards_number 3
_exptl_absorpt_coefficient_mu 5.600
_exptl_absorpt_correction_T_max 1.000
_exptl_absorpt_correction_T_min 0.8299
_exptl_absorpt_correction_type multi-scan
_exptl_absorpt_process_details 'CrystalClear (Rigaku Corp., 2000), '
_exptl_crystal_colour grey
_exptl_crystal_density_diffrn 5.3948(9)
_exptl_crystal_density_method 'not measured'
_exptl_crystal_description prism
_exptl_crystal_F_000 178
_exptl_crystal_size_max 0.07
_exptl_crystal_size_mid 0.03
_exptl_crystal_size_min 0.02
_refine_diff_density_max 0.378
_refine_diff_density_min -0.315
_refine_ls_goodness_of_fit_ref 1.03
_refine_ls_hydrogen_treatment none
_refine_ls_matrix_type fullcycle
_refine_ls_number_parameters 61
_refine_ls_number_reflns 1082
_refine_ls_number_restraints 0
_refine_ls_restrained_S_all 1.03
_refine_ls_R_factor_all 0.0186
_refine_ls_R_factor_gt 0.0186
_refine_ls_shift/su_max 0
_refine_ls_shift/su_mean 0
_refine_ls_structure_factor_coef Inet
_refine_ls_weighting_details 0.305/[\s(F~o~)^2^]
_refine_ls_weighting_scheme sigma
_refine_ls_wR_factor_gt 0.0133
_refine_ls_wR_factor_ref 0.0133
_reflns_number_gt 1082
_reflns_number_total 1082
_reflns_threshold_expression 'F~o~ > 4\s(F~o~)'
_cod_data_source_file pi5025sup1.cif
_cod_data_source_block V3B4
_cod_original_cell_volume 120.68(2)
_cod_original_sg_symbol_Hall -I22
_cod_database_code 2107292
_cod_database_fobs_code 2107292

loop_
_symmetry_equiv_pos_as_xyz
' x, y, z'
'-x, y, z'
' x, -y, z'
'-x, -y, z'
'-x, -y, -z'
' x, -y, -z'
'-x, y, -z'
' x, y, -z'
' 1/2+x, 1/2+y, 1/2+z'
' 1/2-x, 1/2+y, 1/2+z'
' 1/2+x, 1/2-y, 1/2+z'
' 1/2-x, 1/2-y, 1/2+z'
' 1/2-x, 1/2-y, 1/2-z'
' 1/2+x, 1/2-y, 1/2-z'
' 1/2-x, 1/2+y, 1/2-z'
' 1/2+x, 1/2+y, 1/2-z'

loop_
_atom_rho_multipole_atom_label
_atom_rho_multipole_coeff_Pv
_atom_rho_multipole_coeff_P00
_atom_rho_multipole_coeff_P10
_atom_rho_multipole_coeff_P11
_atom_rho_multipole_coeff_P1-1
_atom_rho_multipole_coeff_P20
_atom_rho_multipole_coeff_P21
_atom_rho_multipole_coeff_P2-1
_atom_rho_multipole_coeff_P22
_atom_rho_multipole_coeff_P2-2
_atom_rho_multipole_coeff_P30
_atom_rho_multipole_coeff_P31
_atom_rho_multipole_coeff_P3-1
_atom_rho_multipole_coeff_P32
_atom_rho_multipole_coeff_P3-2
_atom_rho_multipole_coeff_P33
_atom_rho_multipole_coeff_P3-3
_atom_rho_multipole_coeff_P40
_atom_rho_multipole_coeff_P41
_atom_rho_multipole_coeff_P4-1
_atom_rho_multipole_coeff_P42
_atom_rho_multipole_coeff_P4-2
_atom_rho_multipole_coeff_P43
_atom_rho_multipole_coeff_P4-3
_atom_rho_multipole_coeff_P44
_atom_rho_multipole_coeff_P4-4
_atom_rho_multipole_kappa
_atom_rho_multipole_kappa_prime0
_atom_rho_multipole_kappa_prime1
_atom_rho_multipole_kappa_prime2
_atom_rho_multipole_kappa_prime3
_atom_rho_multipole_kappa_prime4
_atom_rho_multipole_radial_slater_n0
_atom_rho_multipole_radial_slater_zeta0
_atom_rho_multipole_radial_slater_n1
_atom_rho_multipole_radial_slater_zeta1
_atom_rho_multipole_radial_slater_n2
_atom_rho_multipole_radial_slater_zeta2
_atom_rho_multipole_radial_slater_n3
_atom_rho_multipole_radial_slater_zeta3
_atom_rho_multipole_radial_slater_n4
_atom_rho_multipole_radial_slater_zeta4
V1 4.5400(10) 0 0 0 0 0.0148(5) 0 0 -0.0551(5) 0 0 0 0 0 0 0 0 0.0020(4) 0 0 -0.0286(4) 0 0 0 -0.0574(4) 0 0.9144(4) 1.000(4) 1 1 1 1 4 4.4 4 4.4 4 4.4 4 4.4 4 4.4
V2 4.2450(10) 0 -0.0558(4) 0 0 0.0031(4) 0 0 -0.0322(4) 0 -0.0233(4) 0 0 0.1069(4) 0 0 0 -0.0021(4) 0 0 -0.0034(4) 0 0 0 0.0133(4) 0 0.9144(4) 1.000(4) 1 1 1 1 4 4.4 4 4.4 4 4.4 4 4.4 4 4.4
B1 3.569(4) 0 0.0086(4) 0 0 0.0000(4) 0 0 0.0600(4) 0 -0.0504(4) 0 0 -0.0406(4) 0 0 0 0.0212(4) 0 0 0.0000(4) 0 0 0 0.0652(4) 0 1.0156(4) 1.000(4) 1 1 1 1 2 2.53 2 2.53 2 2.53 3 2.53 4 2.53
B2 3.416(4) 0 -0.0177(4) 0 0 0.0000(4) 0 0 0.0000(4) 0 0.0728(4) 0 0 -0.0304(4) 0 0 0 -0.0121(4) 0 0 -0.0351(4) 0 0 0 0.0195(4) 0 1.0156(4) 1.000(4) 1 1 1 1 2 2.53 2 2.53 2 2.53 3 2.53 4 2.53

loop_
_atom_site_type_symbol
_atom_site_label
_atom_site_fract_x
_atom_site_fract_y
_atom_site_fract_z
_atom_site_U_iso_or_equiv
_atom_site_adp_type
_atom_site_occupancy
_atom_site_symmetry_multiplicity
V V1 0 0 0 0.00184(4) Uani 1.0 4
V V2 0.5 0 0.312470(10) 0.00195(3) Uani 1.0 8
B B1 0 0 0.43450(4) 0.00365(7) Uani 1.0 4
B B2 0.5 0 0.13649(5) 0.00400(9) Uani 1.0 4

loop_
_atom_site_aniso_label
_atom_site_aniso_U_11
_atom_site_aniso_U_22
_atom_site_aniso_U_33
_atom_site_aniso_U_12
_atom_site_aniso_U_13
_atom_site_aniso_U_23
V1 0.00151(6) 0.00197(6) 0.00204(6) 0 0 0
V2 0.00158(6) 0.00234(5) 0.00192(5) 0 0 0
B1 0.0036(2) 0.00410(10) 0.00330(10) 0 0 0
B2 0.0040(2) 0.0038(2) 0.0042(2) 0 0 0

loop_
_atom_type_symbol
_atom_type_description
_atom_type_number_in_cell
_atom_type_scat_dispersion_real
_atom_type_scat_dispersion_imag
_atom_type_scat_source
V V 6 .194 .338 International_Tables_Vol_IV_Table_2.3.1
B B 8 .000 .000 International_Tables_Vol_IV_Table_2.3.1

loop_
_geom_angle_atom_site_label_1
_geom_angle_atom_site_label_2
_geom_angle_atom_site_label_3
_geom_angle_site_symmetry_1
_geom_angle_site_symmetry_3
_geom_angle
_geom_angle_publ_flag
B1 V1 B1 9_554 9_544 83.16(2) yes
B1 V1 B1 9_554 9_454 80.60(2) yes
B1 V1 B1 9_554 9_444 135.86(2) yes
B1 V1 B1 9_554 13_555 44.14(2) yes
B1 V1 B1 9_554 13_545 99.40(2) yes
B1 V1 B1 9_554 13_455 96.84(2) yes
B1 V1 B1 9_554 13_445 180.00(2) yes
B1 V1 B2 9_554 . 82.98(2) yes
B1 V1 B2 9_554 1_455 134.56(2) yes
B1 V1 B2 9_554 5_555 97.02(2) yes
B1 V1 B2 9_554 5_655 45.44(2) yes
B1 V1 V2 9_554 9_454 48.070(10) yes
B1 V1 V2 9_554 9_444 91.64(2) yes
B1 V1 V2 9_554 13_555 88.36(2) yes
B1 V1 V2 9_554 13_545 131.93(2) yes
B1 V1 V1 9_554 1_655 49.700(10) yes
B1 V1 V1 9_554 1_455 130.30(2) yes
B1 V1 V1 9_554 1_545 131.58(2) yes
B1 V1 V1 9_554 1_565 48.420(10) yes
B1 V1 B1 9_544 9_454 135.86(2) yes
B1 V1 B1 9_544 9_444 80.60(2) yes
B1 V1 B1 9_544 13_555 99.40(2) yes
B1 V1 B1 9_544 13_545 44.14(2) yes
B1 V1 B1 9_544 13_455 180.00(2) yes
B1 V1 B1 9_544 13_445 96.84(2) yes
B1 V1 B2 9_544 . 82.98(2) yes
B1 V1 B2 9_544 1_455 134.56(2) yes
B1 V1 B2 9_544 5_555 97.02(2) yes
B1 V1 B2 9_544 5_655 45.44(2) yes
B1 V1 V2 9_544 9_454 91.64(2) yes
B1 V1 V2 9_544 9_444 48.070(10) yes
B1 V1 V2 9_544 13_555 131.93(2) yes
B1 V1 V2 9_544 13_545 88.36(2) yes
B1 V1 V1 9_544 1_655 49.700(10) yes
B1 V1 V1 9_544 1_455 130.30(2) yes
B1 V1 V1 9_544 1_545 48.420(10) yes
B1 V1 V1 9_544 1_565 131.58(2) yes
B1 V1 B1 9_454 9_444 83.16(2) yes
B1 V1 B1 9_454 13_555 96.84(2) yes
B1 V1 B1 9_454 13_545 180.00(2) yes
B1 V1 B1 9_454 13_455 44.14(2) yes
B1 V1 B1 9_454 13_445 99.40(2) yes
B1 V1 B2 9_454 . 134.56(2) yes
B1 V1 B2 9_454 1_455 82.98(2) yes
B1 V1 B2 9_454 5_555 45.44(2) yes
B1 V1 B2 9_454 5_655 97.02(2) yes
B1 V1 V2 9_454 9_454 48.070(10) yes
B1 V1 V2 9_454 9_444 91.64(2) yes
B1 V1 V2 9_454 13_555 88.36(2) yes
B1 V1 V2 9_454 13_545 131.93(2) yes
B1 V1 V1 9_454 1_655 130.30(2) yes
B1 V1 V1 9_454 1_455 49.700(10) yes
B1 V1 V1 9_454 1_545 131.58(2) yes
B1 V1 V1 9_454 1_565 48.420(10) yes
B1 V1 B1 9_444 13_555 180.00(2) yes
B1 V1 B1 9_444 13_545 96.84(2) yes
B1 V1 B1 9_444 13_455 99.40(2) yes
B1 V1 B1 9_444 13_445 44.14(2) yes
B1 V1 B2 9_444 . 134.56(2) yes
B1 V1 B2 9_444 1_455 82.98(2) yes
B1 V1 B2 9_444 5_555 45.44(2) yes
B1 V1 B2 9_444 5_655 97.02(2) yes
B1 V1 V2 9_444 9_454 91.64(2) yes
B1 V1 V2 9_444 9_444 48.070(10) yes
B1 V1 V2 9_444 13_555 131.93(2) yes
B1 V1 V2 9_444 13_545 88.36(2) yes
B1 V1 V1 9_444 1_655 130.30(2) yes
B1 V1 V1 9_444 1_455 49.700(10) yes
B1 V1 V1 9_444 1_545 48.420(10) yes
B1 V1 V1 9_444 1_565 131.58(2) yes
B1 V1 B1 13_555 13_545 83.16(2) yes
B1 V1 B1 13_555 13_455 80.60(2) yes
B1 V1 B1 13_555 13_445 135.86(2) yes
B1 V1 B2 13_555 . 45.44(2) yes
B1 V1 B2 13_555 1_455 97.02(2) yes
B1 V1 B2 13_555 5_555 134.56(2) yes
B1 V1 B2 13_555 5_655 82.98(2) yes
B1 V1 V2 13_555 9_454 88.36(2) yes
B1 V1 V2 13_555 9_444 131.93(2) yes
B1 V1 V2 13_555 13_555 48.070(10) yes
B1 V1 V2 13_555 13_545 91.64(2) yes
B1 V1 V1 13_555 1_655 49.700(10) yes
B1 V1 V1 13_555 1_455 130.30(2) yes
B1 V1 V1 13_555 1_545 131.58(2) yes
B1 V1 V1 13_555 1_565 48.420(10) yes
B1 V1 B1 13_545 13_455 135.86(2) yes
B1 V1 B1 13_545 13_445 80.60(2) yes
B1 V1 B2 13_545 . 45.44(2) yes
B1 V1 B2 13_545 1_455 97.02(2) yes
B1 V1 B2 13_545 5_555 134.56(2) yes
B1 V1 B2 13_545 5_655 82.98(2) yes
B1 V1 V2 13_545 9_454 131.93(2) yes
B1 V1 V2 13_545 9_444 88.36(2) yes
B1 V1 V2 13_545 13_555 91.64(2) yes
B1 V1 V2 13_545 13_545 48.070(10) yes
B1 V1 V1 13_545 1_655 49.700(10) yes
B1 V1 V1 13_545 1_455 130.30(2) yes
B1 V1 V1 13_545 1_545 48.420(10) yes
B1 V1 V1 13_545 1_565 131.58(2) yes
B1 V1 B1 13_455 13_445 83.16(2) yes
B1 V1 B2 13_455 . 97.02(2) yes
B1 V1 B2 13_455 1_455 45.44(2) yes
B1 V1 B2 13_455 5_555 82.98(2) yes
B1 V1 B2 13_455 5_655 134.56(2) yes
B1 V1 V2 13_455 9_454 88.36(2) yes
B1 V1 V2 13_455 9_444 131.93(2) yes
B1 V1 V2 13_455 13_555 48.070(10) yes
B1 V1 V2 13_455 13_545 91.64(2) yes
B1 V1 V1 13_455 1_655 130.30(2) yes
B1 V1 V1 13_455 1_455 49.700(10) yes
B1 V1 V1 13_455 1_545 131.58(2) yes
B1 V1 V1 13_455 1_565 48.420(10) yes
B1 V1 B2 13_445 . 97.02(2) yes
B1 V1 B2 13_445 1_455 45.44(2) yes
B1 V1 B2 13_445 5_555 82.98(2) yes
B1 V1 B2 13_445 5_655 134.56(2) yes
B1 V1 V2 13_445 9_454 131.93(2) yes
B1 V1 V2 13_445 9_444 88.36(2) yes
B1 V1 V2 13_445 13_555 91.64(2) yes
B1 V1 V2 13_445 13_545 48.070(10) yes
B1 V1 V1 13_445 1_655 130.30(2) yes
B1 V1 V1 13_445 1_455 49.700(10) yes
B1 V1 V1 13_445 1_545 48.420(10) yes
B1 V1 V1 13_445 1_565 131.58(2) yes
B2 V1 B2 . 1_455 79.12(2) yes
B2 V1 B2 . 5_555 180.00(3) yes
B2 V1 B2 . 5_655 100.88(2) yes
B2 V1 V2 . 9_454 131.01(2) yes
B2 V1 V2 . 9_444 131.01(2) yes
B2 V1 V2 . 13_555 48.99(2) yes
B2 V1 V2 . 13_545 48.99(2) yes
B2 V1 V1 . 1_655 50.44(2) yes
B2 V1 V1 . 1_455 129.56(2) yes
B2 V1 V1 . 1_545 90.00(2) yes
B2 V1 V1 . 1_565 90.00(2) yes
B2 V1 B2 1_455 5_555 100.88(2) yes
B2 V1 B2 1_455 5_655 180.00(3) yes
B2 V1 V2 1_455 9_454 131.01(2) yes
B2 V1 V2 1_455 9_444 131.01(2) yes
B2 V1 V2 1_455 13_555 48.99(2) yes
B2 V1 V2 1_455 13_545 48.99(2) yes
B2 V1 V1 1_455 1_655 129.56(2) yes
B2 V1 V1 1_455 1_455 50.44(2) yes
B2 V1 V1 1_455 1_545 90.00(2) yes
B2 V1 V1 1_455 1_565 90.00(2) yes
B2 V1 B2 5_555 5_655 79.12(2) yes
B2 V1 V2 5_555 9_454 48.99(2) yes
B2 V1 V2 5_555 9_444 48.99(2) yes
B2 V1 V2 5_555 13_555 131.01(2) yes
B2 V1 V2 5_555 13_545 131.01(2) yes
B2 V1 V1 5_555 1_655 129.56(2) yes
B2 V1 V1 5_555 1_455 50.44(2) yes
B2 V1 V1 5_555 1_545 90.00(2) yes
B2 V1 V1 5_555 1_565 90.00(2) yes
B2 V1 V2 5_655 9_454 48.99(2) yes
B2 V1 V2 5_655 9_444 48.99(2) yes
B2 V1 V2 5_655 13_555 131.01(2) yes
B2 V1 V2 5_655 13_545 131.01(2) yes
B2 V1 V1 5_655 1_655 50.44(2) yes
B2 V1 V1 5_655 1_455 129.56(2) yes
B2 V1 V1 5_655 1_545 90.00(2) yes
B2 V1 V1 5_655 1_565 90.00(2) yes
V2 V1 V2 9_454 9_444 63.340(10) yes
V2 V1 V2 9_454 13_555 116.66(2) yes
V2 V1 V2 9_454 13_545 180.00(2) yes
V2 V1 V1 9_454 1_655 90.000(10) yes
V2 V1 V1 9_454 1_455 90.000(10) yes
V2 V1 V1 9_454 1_545 121.67(2) yes
V2 V1 V1 9_454 1_565 58.330(10) yes
V2 V1 V2 9_444 13_555 180.00(2) yes
V2 V1 V2 9_444 13_545 116.66(2) yes
V2 V1 V1 9_444 1_655 90.000(10) yes
V2 V1 V1 9_444 1_455 90.000(10) yes
V2 V1 V1 9_444 1_545 58.330(10) yes
V2 V1 V1 9_444 1_565 121.67(2) yes
V2 V1 V2 13_555 13_545 63.340(10) yes
V2 V1 V1 13_555 1_655 90.000(10) yes
V2 V1 V1 13_555 1_455 90.000(10) yes
V2 V1 V1 13_555 1_545 121.67(2) yes
V2 V1 V1 13_555 1_565 58.330(10) yes
V2 V1 V1 13_545 1_655 90.000(10) yes
V2 V1 V1 13_545 1_455 90.000(10) yes
V2 V1 V1 13_545 1_545 58.330(10) yes
V2 V1 V1 13_545 1_565 121.67(2) yes
V1 V1 V1 1_655 1_455 180.00(2) yes
V1 V1 V1 1_655 1_545 90.000(10) yes
V1 V1 V1 1_655 1_565 90.000(10) yes
V1 V1 V1 1_455 1_545 90.000(10) yes
V1 V1 V1 1_455 1_565 90.000(10) yes
V1 V1 V1 1_545 1_565 180.00(2) yes
B1 V2 B1 . 1_655 85.47(2) yes
B1 V2 B2 . 13_555 47.71(2) yes
B1 V2 B2 . 13_545 47.71(2) yes
B1 V2 B2 . 13_655 103.31(2) yes
B1 V2 B2 . 13_645 103.31(2) yes
B1 V2 B2 . . 137.27(3) yes
B1 V2 V2 . 13_555 94.28(2) yes
B1 V2 V2 . 13_545 94.28(2) yes
B1 V2 V2 . 13_655 145.49(2) yes
B1 V2 V2 . 13_645 145.49(2) yes
B1 V2 V1 . 9_555 51.31(2) yes
B1 V2 V1 . 9_545 51.31(2) yes
B1 V2 V2 . 1_655 132.73(2) yes
B1 V2 V2 . 1_455 47.27(2) yes
B1 V2 V2 . 1_545 90.00(2) yes
B1 V2 V2 . 1_565 90.00(2) yes
B1 V2 B2 1_655 13_555 103.31(2) yes
B1 V2 B2 1_655 13_545 103.31(2) yes
B1 V2 B2 1_655 13_655 47.71(2) yes
B1 V2 B2 1_655 13_645 47.71(2) yes
B1 V2 B2 1_655 . 137.27(3) yes
B1 V2 V2 1_655 13_555 145.49(2) yes
B1 V2 V2 1_655 13_545 145.49(2) yes
B1 V2 V2 1_655 13_655 94.28(2) yes
B1 V2 V2 1_655 13_645 94.28(2) yes
B1 V2 V1 1_655 9_555 51.31(2) yes
B1 V2 V1 1_655 9_545 51.31(2) yes
B1 V2 V2 1_655 1_655 47.27(2) yes
B1 V2 V2 1_655 1_455 132.73(2) yes
B1 V2 V2 1_655 1_545 90.00(2) yes
B1 V2 V2 1_655 1_565 90.00(2) yes
B2 V2 B2 13_555 13_545 86.14(2) yes
B2 V2 B2 13_555 13_655 83.44(2) yes
B2 V2 B2 13_555 13_645 144.92(3) yes
B2 V2 B2 13_555 . 107.54(2) yes
B2 V2 V2 13_555 13_555 55.25(2) yes
B2 V2 V2 13_555 13_545 101.76(2) yes
B2 V2 V2 13_555 13_655 99.49(2) yes
B2 V2 V2 13_555 13_645 159.82(2) yes
B2 V2 V1 13_555 9_555 52.05(2) yes
B2 V2 V1 13_555 9_545 95.86(2) yes
B2 V2 V2 13_555 1_655 131.72(2) yes
B2 V2 V2 13_555 1_455 48.28(2) yes
B2 V2 V2 13_555 1_545 133.07(2) yes
B2 V2 V2 13_555 1_565 46.93(2) yes
B2 V2 B2 13_545 13_655 144.92(3) yes
B2 V2 B2 13_545 13_645 83.44(2) yes
B2 V2 B2 13_545 . 107.54(2) yes
B2 V2 V2 13_545 13_555 101.76(2) yes
B2 V2 V2 13_545 13_545 55.25(2) yes
B2 V2 V2 13_545 13_655 159.82(2) yes
B2 V2 V2 13_545 13_645 99.49(2) yes
B2 V2 V1 13_545 9_555 95.86(2) yes
B2 V2 V1 13_545 9_545 52.05(2) yes
B2 V2 V2 13_545 1_655 131.72(2) yes
B2 V2 V2 13_545 1_455 48.28(2) yes
B2 V2 V2 13_545 1_545 46.93(2) yes
B2 V2 V2 13_545 1_565 133.07(2) yes
B2 V2 B2 13_655 13_645 86.14(2) yes
B2 V2 B2 13_655 . 107.54(2) yes
B2 V2 V2 13_655 13_555 99.49(2) yes
B2 V2 V2 13_655 13_545 159.82(2) yes
B2 V2 V2 13_655 13_655 55.25(2) yes
B2 V2 V2 13_655 13_645 101.76(2) yes
B2 V2 V1 13_655 9_555 52.05(2) yes
B2 V2 V1 13_655 9_545 95.86(2) yes
B2 V2 V2 13_655 1_655 48.28(2) yes
B2 V2 V2 13_655 1_455 131.72(2) yes
B2 V2 V2 13_655 1_545 133.07(2) yes
B2 V2 V2 13_655 1_565 46.93(2) yes
B2 V2 B2 13_645 . 107.54(2) yes
B2 V2 V2 13_645 13_555 159.82(2) yes
B2 V2 V2 13_645 13_545 99.49(2) yes
B2 V2 V2 13_645 13_655 101.76(2) yes
B2 V2 V2 13_645 13_645 55.25(2) yes
B2 V2 V1 13_645 9_555 95.86(2) yes
B2 V2 V1 13_645 9_545 52.05(2) yes
B2 V2 V2 13_645 1_655 48.28(2) yes
B2 V2 V2 13_645 1_455 131.72(2) yes
B2 V2 V2 13_645 1_545 46.93(2) yes
B2 V2 V2 13_645 1_565 133.07(2) yes
B2 V2 V2 . 13_555 52.28(2) yes
B2 V2 V2 . 13_545 52.28(2) yes
B2 V2 V2 . 13_655 52.28(2) yes
B2 V2 V2 . 13_645 52.28(2) yes
B2 V2 V1 . 9_555 148.33(2) yes
B2 V2 V1 . 9_545 148.33(2) yes
B2 V2 V2 . 1_655 90.00(2) yes
B2 V2 V2 . 1_455 90.00(2) yes
B2 V2 V2 . 1_545 90.00(2) yes
B2 V2 V2 . 1_565 90.00(2) yes
V2 V2 V2 13_555 13_545 69.020(10) yes
V2 V2 V2 13_555 13_655 67.020(10) yes
V2 V2 V2 13_555 13_645 104.57(2) yes
V2 V2 V1 13_555 9_555 102.90(2) yes
V2 V2 V1 13_555 9_545 144.89(2) yes
V2 V2 V2 13_555 1_655 123.51(2) yes
V2 V2 V2 13_555 1_455 56.490(10) yes
V2 V2 V2 13_555 1_545 124.51(2) yes
V2 V2 V2 13_555 1_565 55.490(10) yes
V2 V2 V2 13_545 13_655 104.57(2) yes
V2 V2 V2 13_545 13_645 67.020(10) yes
V2 V2 V1 13_545 9_555 144.89(2) yes
V2 V2 V1 13_545 9_545 102.90(2) yes
V2 V2 V2 13_545 1_655 123.51(2) yes
V2 V2 V2 13_545 1_455 56.490(10) yes
V2 V2 V2 13_545 1_545 55.490(10) yes
V2 V2 V2 13_545 1_565 124.51(2) yes
V2 V2 V2 13_655 13_645 69.020(10) yes
V2 V2 V1 13_655 9_555 102.90(2) yes
V2 V2 V1 13_655 9_545 144.89(2) yes
V2 V2 V2 13_655 1_655 56.490(10) yes
V2 V2 V2 13_655 1_455 123.51(2) yes
V2 V2 V2 13_655 1_545 124.51(2) yes
V2 V2 V2 13_655 1_565 55.490(10) yes
V2 V2 V1 13_645 9_555 144.89(2) yes
V2 V2 V1 13_645 9_545 102.90(2) yes
V2 V2 V2 13_645 1_655 56.490(10) yes
V2 V2 V2 13_645 1_455 123.51(2) yes
V2 V2 V2 13_645 1_545 55.490(10) yes
V2 V2 V2 13_645 1_565 124.51(2) yes
V1 V2 V1 9_555 9_545 63.340(10) yes
V1 V2 V2 9_555 1_655 90.000(10) yes
V1 V2 V2 9_555 1_455 90.000(10) yes
V1 V2 V2 9_555 1_545 121.67(2) yes
V1 V2 V2 9_555 1_565 58.330(10) yes
V1 V2 V2 9_545 1_655 90.000(10) yes
V1 V2 V2 9_545 1_455 90.000(10) yes
V1 V2 V2 9_545 1_545 58.330(10) yes
V1 V2 V2 9_545 1_565 121.67(2) yes
V2 V2 V2 1_655 1_455 180.00(2) yes
V2 V2 V2 1_655 1_545 90.000(10) yes
V2 V2 V2 1_655 1_565 90.000(10) yes
V2 V2 V2 1_455 1_545 90.000(10) yes
V2 V2 V2 1_455 1_565 90.000(10) yes
V2 V2 V2 1_545 1_565 180.00(2) yes
B1 B1 B2 5_556 13_555 121.53(3) yes
B1 B1 B2 5_556 13_545 121.53(3) yes
B1 B1 V2 5_556 . 137.27(3) yes
B1 B1 V2 5_556 1_455 137.27(3) yes
B1 B1 V1 5_556 9_555 67.93(2) yes
B1 B1 V1 5_556 9_545 67.93(2) yes
B1 B1 V1 5_556 9_455 67.93(2) yes
B1 B1 V1 5_556 9_445 67.93(2) yes
B2 B1 B2 13_555 13_545 116.94(3) yes
B2 B1 V2 13_555 . 67.41(2) yes
B2 B1 V2 13_555 1_455 67.41(2) yes
B2 B1 V1 13_555 9_555 68.33(2) yes
B2 B1 V1 13_555 9_545 139.66(3) yes
B2 B1 V1 13_555 9_455 68.33(2) yes
B2 B1 V1 13_555 9_445 139.66(3) yes
B2 B1 V2 13_545 . 67.41(2) yes
B2 B1 V2 13_545 1_455 67.41(2) yes
B2 B1 V1 13_545 9_555 139.66(3) yes
B2 B1 V1 13_545 9_545 68.33(2) yes
B2 B1 V1 13_545 9_455 139.66(3) yes
B2 B1 V1 13_545 9_445 68.33(2) yes
V2 B1 V2 . 1_455 85.47(2) yes
V2 B1 V1 . 9_555 80.63(2) yes
V2 B1 V1 . 9_545 80.63(2) yes
V2 B1 V1 . 9_455 135.64(3) yes
V2 B1 V1 . 9_445 135.64(3) yes
V2 B1 V1 1_455 9_555 135.64(3) yes
V2 B1 V1 1_455 9_545 135.64(3) yes
V2 B1 V1 1_455 9_455 80.63(2) yes
V2 B1 V1 1_455 9_445 80.63(2) yes
V1 B1 V1 9_555 9_545 83.16(2) yes
V1 B1 V1 9_555 9_455 80.60(2) yes
V1 B1 V1 9_555 9_445 135.86(3) yes
V1 B1 V1 9_545 9_455 135.86(3) yes
V1 B1 V1 9_545 9_445 80.60(2) yes
V1 B1 V1 9_455 9_445 83.16(2) yes
B1 B2 B1 13_555 13_545 116.94(4) yes
B1 B2 V2 13_555 13_555 64.88(2) yes
B1 B2 V2 13_555 13_545 137.70(3) yes
B1 B2 V2 13_555 13_655 64.88(2) yes
B1 B2 V2 13_555 13_645 137.70(3) yes
B1 B2 V2 13_555 . 121.53(3) yes
B1 B2 V1 13_555 . 66.22(2) yes
B1 B2 V1 13_555 1_655 66.22(2) yes
B1 B2 V2 13_545 13_555 137.70(3) yes
B1 B2 V2 13_545 13_545 64.88(2) yes
B1 B2 V2 13_545 13_655 137.70(3) yes
B1 B2 V2 13_545 13_645 64.88(2) yes
B1 B2 V2 13_545 . 121.53(3) yes
B1 B2 V1 13_545 . 66.22(2) yes
B1 B2 V1 13_545 1_655 66.22(2) yes
V2 B2 V2 13_555 13_545 86.14(2) yes
V2 B2 V2 13_555 13_655 83.44(2) yes
V2 B2 V2 13_555 13_645 144.92(3) yes
V2 B2 V2 13_555 . 72.46(2) yes
V2 B2 V1 13_555 . 78.96(2) yes
V2 B2 V1 13_555 1_655 131.01(3) yes
V2 B2 V2 13_545 13_655 144.92(3) yes
V2 B2 V2 13_545 13_645 83.44(2) yes
V2 B2 V2 13_545 . 72.46(2) yes
V2 B2 V1 13_545 . 78.96(2) yes
V2 B2 V1 13_545 1_655 131.01(3) yes
V2 B2 V2 13_655 13_645 86.14(2) yes
V2 B2 V2 13_655 . 72.46(2) yes
V2 B2 V1 13_655 . 131.01(3) yes
V2 B2 V1 13_655 1_655 78.96(2) yes
V2 B2 V2 13_645 . 72.46(2) yes
V2 B2 V1 13_645 . 131.01(3) yes
V2 B2 V1 13_645 1_655 78.96(2) yes
V2 B2 V1 . . 140.44(3) yes
V2 B2 V1 . 1_655 140.44(3) yes
V1 B2 V1 . 1_655 79.12(2) yes

loop_
_geom_bond_atom_site_label_1
_geom_bond_atom_site_label_2
_geom_bond_site_symmetry_2
_geom_bond_distance
_geom_bond_publ_flag
V1 B1 9_554 2.3054(3) yes
V1 B1 9_544 2.3054(3) yes
V1 B1 9_454 2.3054(3) yes
V1 B1 9_444 2.3054(3) yes
V1 B1 13_555 2.3054(3) yes
V1 B1 13_545 2.3054(3) yes
V1 B1 13_455 2.3054(3) yes
V1 B1 13_445 2.3054(3) yes
V1 B2 . 2.3413(6) yes
V1 B2 1_455 2.3413(6) yes
V1 B2 5_555 2.3413(6) yes
V1 B2 5_655 2.3413(6) yes
V1 V2 9_454 2.9142(2) yes
V1 V2 9_444 2.9142(2) yes
V1 V2 13_555 2.9142(2) yes
V1 V2 13_545 2.9142(2) yes
V1 V1 1_655 2.9821(3) yes
V1 V1 1_455 2.9821(3) yes
V1 V1 1_545 3.06010(10) yes
V1 V1 1_565 3.06010(10) yes
V2 B1 . 2.1973(4) yes
V2 B1 1_655 2.1973(4) yes
V2 B2 13_555 2.2406(3) yes
V2 B2 13_545 2.2406(3) yes
V2 B2 13_655 2.2406(3) yes
V2 B2 13_645 2.2406(3) yes
V2 B2 . 2.3273(7) yes
V2 V2 13_555 2.7007(2) yes
V2 V2 13_545 2.7007(2) yes
V2 V2 13_655 2.7007(2) yes
V2 V2 13_645 2.7007(2) yes
V2 V2 1_655 2.9821(3) yes
V2 V2 1_455 2.9821(3) yes
V2 V2 1_545 3.06010(10) yes
V2 V2 1_565 3.06010(10) yes
B1 B1 5_556 1.7326(8) yes
B1 B2 13_555 1.7951(5) yes
B1 B2 13_545 1.7951(5) yes
